data_4509524
loop_
_publ_author_name
'Dumitru, Florina'
'Legrand, Yves-Marie'
'Barboiu, Mihail'
'Petit, Eddy'
'Lee, Arie van der'

_publ_section_title
;
 Metallosupramolecular Architectures of Pseudoterpyridine-Type Ligands and
 ZnIIMetal Ions
;
_journal_issue 6
_journal_name_full 'Crystal Growth &amp; Design'
_journal_page_first 2917
_journal_paper_doi 10.1021/cg9002466
_journal_volume 9
_journal_year 2009
_chemical_formula_moiety 'C38 H34 N10 Zn, 2(C F3 O3 S)'
_chemical_formula_sum 'C40 H34 F6 N10 O6 S2 Zn'
_chemical_formula_weight 994.30
_space_group_IT_number 15
_symmetry_cell_setting monoclinic
_symmetry_space_group_name_Hall '-C 2yc'
_symmetry_space_group_name_H-M 'C 1 2/c 1'
_atom_sites_solution_hydrogens geom
_atom_sites_solution_primary direct
_cell_angle_alpha 90
_cell_angle_beta 96.844(2)
_cell_angle_gamma 90
_cell_formula_units_Z 4
_cell_length_a 13.3943(3)
_cell_length_b 16.2129(4)
_cell_length_c 19.7183(5)
_cell_measurement_reflns_used 9587
_cell_measurement_temperature 173
_cell_measurement_theta_max 32.4217
_cell_measurement_theta_min 2.7084
_cell_volume 4251.52(18)
_computing_cell_refinement
;
CrysAlis RED, Oxford Diffraction Ltd.,
Version 1.171.32.15 (release 10-01-2008 CrysAlis171 .NET)
(compiled Jan 10 2008,16:37:18)
;
_computing_data_collection
;
CrysAlis CCD, Oxford Diffraction Ltd.,
Version 1.171.32.15 (release 10-01-2008 CrysAlis171 .NET)
(compiled Jan 10 2008,16:37:18)
;
_computing_data_reduction
;
CrysAlis RED, Oxford Diffraction Ltd.,
Version 1.171.32.15 (release 10-01-2008 CrysAlis171 .NET)
(compiled Jan 10 2008,16:37:18)
;
_computing_molecular_graphics 'CAMERON (Watkin et al., 1996)'
_computing_publication_material 'CRYSTALS (Betteridge et al., 2003)'
_computing_structure_refinement 'CRYSTALS (Betteridge et al., 2003)'
_computing_structure_solution 'Superflip (Palatinus & Chapuis, 2007)'
_diffrn_ambient_temperature 173
_diffrn_detector_area_resol_mean 8.4205
_diffrn_measured_fraction_theta_full 0.997
_diffrn_measured_fraction_theta_max 0.912
_diffrn_measurement_details
;
  1 omega  -54.00   61.00   1.0000   25.0000
omega____ theta____ kappa____ phi______ omega'___ theta'___ frames
    -       30.0000  -79.0000    0.0000    0.0000    0.0000 115

  2 omega  -54.00   61.00   1.0000   25.0000
omega____ theta____ kappa____ phi______ omega'___ theta'___ frames
    -       30.0000  -79.0000   90.0000    0.0000    0.0000 115

  3 omega  -54.00   61.00   1.0000   25.0000
omega____ theta____ kappa____ phi______ omega'___ theta'___ frames
    -       30.0000  -79.0000  180.0000    0.0000    0.0000 115

  4 omega  -54.00   61.00   1.0000   25.0000
omega____ theta____ kappa____ phi______ omega'___ theta'___ frames
    -       30.0000  -79.0000  270.0000    0.0000    0.0000 115

  5 omega -111.00   10.00   1.0000   25.0000
omega____ theta____ kappa____ phi______ omega'___ theta'___ frames
    -      -25.0000  -80.0000  100.0000    0.0000    0.0000 121

  6 omega -116.00   71.00   1.0000   25.0000
omega____ theta____ kappa____ phi______ omega'___ theta'___ frames
    -      -25.0000  -10.0000  180.0000    0.0000    0.0000 187

  7 omega -110.00   12.00   1.0000   25.0000
omega____ theta____ kappa____ phi______ omega'___ theta'___ frames
    -      -25.0000  -80.0000    0.0000    0.0000    0.0000 122

;
_diffrn_measurement_device 'Oxford Diffraction XCALIBUR'
_diffrn_measurement_device_type Area
_diffrn_measurement_method \w
_diffrn_orient_matrix_UB_11 0.0377618766
_diffrn_orient_matrix_UB_12 0.0250073625
_diffrn_orient_matrix_UB_13 0.0179707870
_diffrn_orient_matrix_UB_21 0.0260201799
_diffrn_orient_matrix_UB_22 -0.0359059037
_diffrn_orient_matrix_UB_23 0.0128745298
_diffrn_orient_matrix_UB_31 0.0272765567
_diffrn_orient_matrix_UB_32 -0.0004154205
_diffrn_orient_matrix_UB_33 -0.0287383130
_diffrn_radiation_monochromator graphite
_diffrn_radiation_source 'Enhance (Mo) X-ray Source'
_diffrn_radiation_type 'Mo K\a'
_diffrn_radiation_wavelength 0.71073
_diffrn_reflns_av_R_equivalents 0.072
_diffrn_reflns_av_sigmaI/netI 0.1252
_diffrn_reflns_limit_h_max 19
_diffrn_reflns_limit_h_min -18
_diffrn_reflns_limit_k_max 24
_diffrn_reflns_limit_k_min -23
_diffrn_reflns_limit_l_max 26
_diffrn_reflns_limit_l_min -28
_diffrn_reflns_number 41655
_diffrn_reflns_theta_full 30.243
_diffrn_reflns_theta_max 32.519
_diffrn_reflns_theta_min 2.720
_diffrn_standards_number 0
_exptl_absorpt_coefficient_mu 0.763
_exptl_absorpt_correction_T_max 1.00000
_exptl_absorpt_correction_T_min 0.83927
_exptl_absorpt_correction_type multi-scan
_exptl_absorpt_process_details
;
CrysAlis RED, Oxford Diffraction Ltd.,
Version 1.171.32.15 (release 10-01-2008 CrysAlis171 .NET)
(compiled Jan 10 2008,16:37:18)
Empirical absorption correction using spherical harmonics,
 implemented in SCALE3 ABSPACK scaling algorithm.
;
_exptl_crystal_colour red
_exptl_crystal_density_diffrn 1.553
_exptl_crystal_density_method 'not measured'
_exptl_crystal_description prism
_exptl_crystal_F_000 2032
_exptl_crystal_size_max 0.31
_exptl_crystal_size_mid 0.17
_exptl_crystal_size_min 0.12
_refine_diff_density_max 1.17
_refine_diff_density_min -0.67
_refine_ls_extinction_method None
_refine_ls_goodness_of_fit_ref 1.1084
_refine_ls_hydrogen_treatment constr
_refine_ls_matrix_type full
_refine_ls_number_parameters 294
_refine_ls_number_reflns 3688
_refine_ls_number_restraints 0
_refine_ls_R_factor_all 0.1259
_refine_ls_R_factor_gt 0.0587
_refine_ls_shift/su_max 0.000274
_refine_ls_structure_factor_coef F
_refine_ls_weighting_details
;
 Method, part 1, Chebychev polynomial, (Watkin, 1994, Prince, 1982) 
 [weight] = 1.0/[A~0~*T~0~(x)+A~1~*T~1~(x) ... +A~n-1~]*T~n-1~(x)] 
 where A~i~ are the Chebychev coefficients listed below and x= Fcalc/Fmax 
 Method = Robust Weighting (Prince, 1982) 
 W = [weight] * [1-(deltaF/6*sigmaF)^2^]^2^ 
 A~i~ are: 
 5.46 -5.73 2.92 -0.541 -0.814 
;
_refine_ls_weighting_scheme calc
_refine_ls_wR_factor_all 0.0736
_refine_ls_wR_factor_gt 0.0526
_refine_ls_wR_factor_ref 0.0526
_reflns_limit_h_max 19
_reflns_limit_h_min -19
_reflns_limit_k_max 24
_reflns_limit_k_min 0
_reflns_limit_l_max 28
_reflns_limit_l_min 0
_reflns_number_gt 3688
_reflns_number_total 7018
_reflns_threshold_expression I>2.0\s(I)
_oxford_diffrn_Wilson_B_factor 0.00
_oxford_diffrn_Wilson_scale 0.00
_oxford_refine_ls_r_factor_ref 0.0587
_oxford_refine_ls_scale 0.7148(11)
_oxford_reflns_number_all 7018
_oxford_reflns_threshold_expression_ref I>2.0\s(I)
_cod_data_source_file cg9002466sup1.cif
_cod_data_source_block 1
_cod_depositor_comments
;
The following automatic conversions were performed:

'_symmetry_cell_setting' value 'Monoclinic' changed to 'monoclinic'
according to /home/saulius/struct/CIF-dictionaries/cif_core.dic
dictionary named 'cif_core.dic' version 2.4.2 from 2011-04-26.

Automatic conversion script
Id: cif_fix_values 1891 2012-01-12 08:04:46Z andrius 
;
_cod_original_sg_symbol_H-M 'C 1 2/c 1 '
_cod_database_code 4509524

loop_
_symmetry_equiv_pos_as_xyz
x,y,z
-x,-y,-z
x+1/2,y+1/2,z
-x+1/2,-y+1/2,-z
-x,y,-z+1/2
x,-y,z+1/2
-x+1/2,y+1/2,-z+1/2
x+1/2,-y+1/2,z+1/2

loop_
_atom_site_label
_atom_site_type_symbol
_atom_site_fract_x
_atom_site_fract_y
_atom_site_fract_z
_atom_site_U_iso_or_equiv
_atom_site_occupancy
_atom_site_adp_type
_atom_site_refinement_flags_posn
_atom_site_refinement_flags_adp
Zn1 Zn 0.5000 0.25267(4) 0.2500 0.0279 1.0000 Uani S T
N2 N 0.39311(18) 0.33981(17) 0.31278(13) 0.0273 1.0000 Uani . .
N3 N 0.4048(2) 0.3669(2) 0.37751(15) 0.0364 1.0000 Uani . .
C4 C 0.4975(2) 0.3933(2) 0.40994(18) 0.0317 1.0000 Uani . .
C5 C 0.5718(2) 0.4235(2) 0.3732(2) 0.0350 1.0000 Uani . .
C6 C 0.6622(3) 0.4502(2) 0.4080(3) 0.0486 1.0000 Uani . .
C7 C 0.6764(3) 0.4497(2) 0.4788(3) 0.0585 1.0000 Uani . .
C8 C 0.6017(3) 0.4209(3) 0.5141(2) 0.0543 1.0000 Uani . .
C9 C 0.5123(3) 0.3916(2) 0.4810(2) 0.0413 1.0000 Uani . .
C10 C 0.3019(2) 0.3295(2) 0.28464(16) 0.0289 1.0000 Uani . .
C11 C 0.2855(2) 0.2921(2) 0.21755(16) 0.0275 1.0000 Uani . .
N12 N 0.36590(16) 0.25841(16) 0.19357(12) 0.0225 1.0000 Uani . .
C13 C 0.3564(2) 0.22372(19) 0.13156(15) 0.0253 1.0000 Uani . .
C14 C 0.4464(2) 0.1861(2) 0.11070(16) 0.0278 1.0000 Uani . .
N15 N 0.52187(18) 0.17543(17) 0.15648(13) 0.0272 1.0000 Uani . .
N16 N 0.6085(2) 0.1482(2) 0.13558(16) 0.0387 1.0000 Uani . .
C17 C 0.6883(2) 0.1217(2) 0.18290(18) 0.0321 1.0000 Uani . .
C18 C 0.6729(2) 0.0790(2) 0.24076(19) 0.0359 1.0000 Uani . .
C19 C 0.7553(3) 0.0533(2) 0.2851(2) 0.0434 1.0000 Uani . .
C20 C 0.8515(3) 0.0699(3) 0.2710(3) 0.0523 1.0000 Uani . .
C21 C 0.8661(3) 0.1128(3) 0.2127(2) 0.0501 1.0000 Uani . .
C22 C 0.7858(3) 0.1397(3) 0.1680(2) 0.0428 1.0000 Uani . .
C23 C 0.2650(2) 0.2226(2) 0.08991(17) 0.0317 1.0000 Uani . .
C24 C 0.1816(2) 0.2562(2) 0.11461(17) 0.0370 1.0000 Uani . .
C25 C 0.1910(2) 0.2903(2) 0.17934(18) 0.0337 1.0000 Uani . .
S26 S 0.10804(6) 0.34966(6) 0.42822(5) 0.0375 1.0000 Uani . .
O27 O 0.2092(2) 0.3723(3) 0.42566(19) 0.0725 1.0000 Uani . .
O28 O 0.0705(3) 0.2944(3) 0.3740(3) 0.1024 1.0000 Uani . .
O29 O 0.0789(3) 0.3296(4) 0.4905(2) 0.1144 1.0000 Uani . .
C30 C 0.0371(4) 0.4403(3) 0.4020(4) 0.0778 1.0000 Uani . .
F31 F -0.0586(2) 0.4321(2) 0.4067(2) 0.0891 1.0000 Uani . .
F32 F 0.0693(3) 0.5027(3) 0.4416(5) 0.1970 1.0000 Uani . .
F33 F 0.0467(4) 0.4606(5) 0.3406(4) 0.2194 1.0000 Uani . .
H51 H 0.5608 0.4260 0.3247 0.0416 1.0000 Uiso R .
H61 H 0.7144 0.4688 0.3832 0.0570 1.0000 Uiso R .
H71 H 0.7376 0.4692 0.5026 0.0657 1.0000 Uiso R .
H81 H 0.6115 0.4213 0.5627 0.0625 1.0000 Uiso R .
H91 H 0.4617 0.3706 0.5063 0.0488 1.0000 Uiso R .
H101 H 0.2467 0.3460 0.3075 0.0344 1.0000 Uiso R .
H141 H 0.4493 0.1700 0.0647 0.0335 1.0000 Uiso R .
H181 H 0.6066 0.0671 0.2504 0.0431 1.0000 Uiso R .
H191 H 0.7453 0.0240 0.3255 0.0513 1.0000 Uiso R .
H201 H 0.9076 0.0517 0.3013 0.0612 1.0000 Uiso R .
H211 H 0.9325 0.1242 0.2031 0.0612 1.0000 Uiso R .
H221 H 0.7961 0.1696 0.1281 0.0524 1.0000 Uiso R .
H231 H 0.2600 0.1994 0.0454 0.0369 1.0000 Uiso R .
H241 H 0.1182 0.2557 0.0873 0.0431 1.0000 Uiso R .
H251 H 0.1340 0.3123 0.1975 0.0400 1.0000 Uiso R .
H1000 H 0.3564 0.3671 0.4026 0.0500 1.0000 Uiso R .
H1001 H 0.6117 0.1550 0.0898 0.0500 1.0000 Uiso R .

loop_
_atom_site_aniso_label
_atom_site_aniso_U_11
_atom_site_aniso_U_22
_atom_site_aniso_U_33
_atom_site_aniso_U_23
_atom_site_aniso_U_13
_atom_site_aniso_U_12
Zn1 0.01647(19) 0.0414(3) 0.0246(2) 0.0000 -0.00221(16) 0.0000
N2 0.0230(11) 0.0330(15) 0.0258(13) -0.0047(11) 0.0032(9) 0.0013(10)
N3 0.0261(12) 0.0537(19) 0.0298(14) -0.0124(13) 0.0043(11) -0.0032(12)
C4 0.0318(15) 0.0265(16) 0.0349(17) -0.0065(13) -0.0033(13) 0.0070(12)
C5 0.0324(16) 0.0277(17) 0.0434(19) -0.0022(15) -0.0021(14) 0.0014(13)
C6 0.0350(17) 0.0252(18) 0.082(3) 0.0002(19) -0.0087(19) -0.0019(14)
C7 0.049(2) 0.032(2) 0.084(3) -0.010(2) -0.036(2) 0.0040(18)
C8 0.064(3) 0.049(2) 0.042(2) -0.0133(19) -0.025(2) 0.020(2)
C9 0.047(2) 0.038(2) 0.0365(19) -0.0035(16) -0.0043(15) 0.0117(16)
C10 0.0228(13) 0.0332(17) 0.0311(16) -0.0028(13) 0.0050(11) 0.0043(12)
C11 0.0182(12) 0.0323(17) 0.0319(16) 0.0007(13) 0.0023(11) 0.0017(11)
N12 0.0193(9) 0.0251(13) 0.0229(10) 0.0008(11) 0.0025(8) -0.0001(9)
C13 0.0253(13) 0.0265(15) 0.0237(14) 0.0003(11) 0.0012(11) 0.0007(11)
C14 0.0286(14) 0.0324(17) 0.0227(15) -0.0034(12) 0.0043(11) 0.0025(12)
N15 0.0241(11) 0.0323(14) 0.0259(13) -0.0038(11) 0.0062(10) 0.0034(10)
N16 0.0270(13) 0.054(2) 0.0360(16) -0.0029(15) 0.0101(11) 0.0120(13)
C17 0.0241(14) 0.0312(17) 0.0413(18) -0.0106(14) 0.0049(13) 0.0049(12)
C18 0.0247(15) 0.0386(19) 0.044(2) -0.0016(16) 0.0038(13) 0.0040(13)
C19 0.0395(18) 0.041(2) 0.048(2) -0.0053(17) -0.0024(16) 0.0078(16)
C20 0.0326(18) 0.056(3) 0.065(3) -0.015(2) -0.0091(18) 0.0147(17)
C21 0.0234(15) 0.059(3) 0.069(3) -0.014(2) 0.0072(17) 0.0023(16)
C22 0.0287(16) 0.049(2) 0.054(2) -0.0093(18) 0.0151(15) 0.0038(15)
C23 0.0343(15) 0.0316(17) 0.0263(15) 0.0019(13) -0.0083(12) -0.0019(13)
C24 0.0255(13) 0.043(2) 0.0385(16) 0.0064(17) -0.0125(12) -0.0011(15)
C25 0.0212(13) 0.0411(19) 0.0377(18) 0.0027(15) -0.0015(12) 0.0049(13)
S26 0.0293(4) 0.0476(5) 0.0383(5) -0.0012(4) 0.0149(3) 0.0012(4)
O27 0.0270(13) 0.116(3) 0.076(2) -0.006(2) 0.0151(14) -0.0066(16)
O28 0.065(2) 0.106(3) 0.132(4) -0.071(3) -0.007(2) 0.013(2)
O29 0.087(3) 0.203(6) 0.060(2) 0.060(3) 0.037(2) 0.039(3)
C30 0.051(3) 0.052(3) 0.127(5) 0.025(3) -0.004(3) -0.016(2)
F31 0.0398(14) 0.0621(19) 0.159(4) -0.013(2) -0.0149(17) 0.0096(13)
F32 0.078(3) 0.056(2) 0.439(11) -0.047(4) -0.044(4) -0.0091(19)
F33 0.149(5) 0.294(9) 0.218(7) 0.206(7) 0.033(5) 0.027(5)

loop_
_atom_type_symbol
_atom_type_scat_dispersion_real
_atom_type_scat_dispersion_imag
_atom_type_scat_Cromer_Mann_a1
_atom_type_scat_Cromer_Mann_b1
_atom_type_scat_Cromer_Mann_a2
_atom_type_scat_Cromer_Mann_b2
_atom_type_scat_Cromer_Mann_a3
_atom_type_scat_Cromer_Mann_b3
_atom_type_scat_Cromer_Mann_a4
_atom_type_scat_Cromer_Mann_b4
_atom_type_scat_Cromer_Mann_c
_atom_type_scat_source
C 0.0033 0.0016 2.3100 20.8439 1.0200 10.2075 1.5886 0.5687 0.8650 51.6512 0.2156 'International Tables Vol C 4.2.6.8 and 6.1.1.4'
N 0.0061 0.0033 12.2126 0.0057 3.1322 9.8933 2.0125 28.9975 1.1663 0.5826 -11.5290 'International Tables Vol C 4.2.6.8 and 6.1.1.4'
O 0.0106 0.0060 3.0485 13.2771 2.2868 5.7011 1.5463 0.3239 0.8670 32.9089 0.2508 'International Tables Vol C 4.2.6.8 and 6.1.1.4'
F 0.0171 0.0103 3.5392 10.2825 2.6412 4.2944 1.5170 0.2615 1.0243 26.1476 0.2776 'International Tables Vol C 4.2.6.8 and 6.1.1.4'
S 0.1246 0.1234 6.9053 1.4679 5.2034 22.2151 1.4379 0.2536 1.5863 56.1720 0.8669 'International Tables Vol C 4.2.6.8 and 6.1.1.4'
Zn 0.2839 1.4301 14.0743 3.2655 7.0318 0.2333 5.1652 10.3163 2.4100 58.7097 1.3041 'International Tables Vol C 4.2.6.8 and 6.1.1.4'
H 0.0000 0.0000 0.4930 10.5109 0.3229 26.1257 0.1402 3.1424 0.0408 57.7998 0.0030 'International Tables Vol C 4.2.6.8 and 6.1.1.4'

loop_
_geom_angle_atom_site_label_1
_geom_angle_site_symmetry_1
_geom_angle_atom_site_label_2
_geom_angle_atom_site_label_3
_geom_angle_site_symmetry_3
_geom_angle
_geom_angle_publ_flag
N15 5_655 Zn1 N2 5_655 149.99(9) yes
N15 5_655 Zn1 N12 5_655 76.62(9) yes
N2 5_655 Zn1 N12 5_655 73.38(9) yes
N15 5_655 Zn1 N2 . 76.62(9) yes
N2 5_655 Zn1 N2 . 109.55(13) yes
N12 5_655 Zn1 N2 . 103.43(9) yes
N15 5_655 Zn1 N12 . 106.42(9) yes
N2 5_655 Zn1 N12 . 103.43(9) yes
N12 5_655 Zn1 N12 . 174.66(16) yes
N2 . Zn1 N12 . 73.38(9) yes
N15 5_655 Zn1 N15 . 113.26(14) yes
N2 5_655 Zn1 N15 . 76.62(9) yes
N12 5_655 Zn1 N15 . 106.42(9) yes
N2 . Zn1 N15 . 149.99(9) yes
N12 . Zn1 N15 . 76.62(9) yes
Zn1 . N2 N3 . 131.4(2) yes
Zn1 . N2 C10 . 106.7(2) yes
N3 . N2 C10 . 116.6(3) yes
N2 . N3 C4 . 122.2(3) yes
N2 . N3 H1000 . 122.5 no
C4 . N3 H1000 . 115.2 no
N3 . C4 C5 . 121.5(3) yes
N3 . C4 C9 . 117.9(3) yes
C5 . C4 C9 . 120.6(3) yes
C4 . C5 C6 . 119.2(4) yes
C4 . C5 H51 . 120.4 no
C6 . C5 H51 . 120.4 no
C5 . C6 C7 . 120.2(4) yes
C5 . C6 H61 . 119.8 no
C7 . C6 H61 . 120.0 no
C6 . C7 C8 . 119.6(4) yes
C6 . C7 H71 . 120.2 no
C8 . C7 H71 . 120.2 no
C7 . C8 C9 . 121.6(4) yes
C7 . C8 H81 . 119.2 no
C9 . C8 H81 . 119.2 no
C4 . C9 C8 . 118.7(4) yes
C4 . C9 H91 . 120.7 no
C8 . C9 H91 . 120.6 no
N2 . C10 C11 . 118.7(3) yes
N2 . C10 H101 . 120.6 no
C11 . C10 H101 . 120.7 no
C10 . C11 N12 . 116.8(3) yes
C10 . C11 C25 . 122.2(3) yes
N12 . C11 C25 . 121.0(3) yes
C11 . N12 Zn1 . 121.9(2) yes
C11 . N12 C13 . 120.0(2) yes
Zn1 . N12 C13 . 118.07(19) yes
N12 . C13 C14 . 116.3(3) yes
N12 . C13 C23 . 121.8(3) yes
C14 . C13 C23 . 121.9(3) yes
C13 . C14 N15 . 117.9(3) yes
C13 . C14 H141 . 121.1 no
N15 . C14 H141 . 121.0 no
Zn1 . N15 C14 . 109.2(2) yes
Zn1 . N15 N16 . 128.7(2) yes
C14 . N15 N16 . 117.6(3) yes
N15 . N16 C17 . 120.8(3) yes
N15 . N16 H1001 . 113.8 no
C17 . N16 H1001 . 125.0 no
N16 . C17 C18 . 122.1(3) yes
N16 . C17 C22 . 116.9(3) yes
C18 . C17 C22 . 121.0(3) yes
C17 . C18 C19 . 119.2(3) yes
C17 . C18 H181 . 120.4 no
C19 . C18 H181 . 120.3 no
C18 . C19 C20 . 120.5(4) yes
C18 . C19 H191 . 119.8 no
C20 . C19 H191 . 119.7 no
C19 . C20 C21 . 119.8(4) yes
C19 . C20 H201 . 120.1 no
C21 . C20 H201 . 120.1 no
C20 . C21 C22 . 121.0(4) yes
C20 . C21 H211 . 119.5 no
C22 . C21 H211 . 119.4 no
C17 . C22 C21 . 118.5(4) yes
C17 . C22 H221 . 120.7 no
C21 . C22 H221 . 120.8 no
C13 . C23 C24 . 118.6(3) yes
C13 . C23 H231 . 120.7 no
C24 . C23 H231 . 120.7 no
C23 . C24 C25 . 119.6(3) yes
C23 . C24 H241 . 120.2 no
C25 . C24 H241 . 120.2 no
C11 . C25 C24 . 119.0(3) yes
C11 . C25 H251 . 120.5 no
C24 . C25 H251 . 120.6 no
O27 . S26 O28 . 112.8(2) yes
O27 . S26 O29 . 118.1(3) yes
O28 . S26 O29 . 114.0(4) yes
O27 . S26 C30 . 104.8(2) yes
O28 . S26 C30 . 99.8(3) yes
O29 . S26 C30 . 104.8(3) yes
S26 . C30 F31 . 112.8(4) yes
S26 . C30 F32 . 109.5(5) yes
F31 . C30 F32 . 106.9(6) yes
S26 . C30 F33 . 112.1(6) yes
F31 . C30 F33 . 107.8(6) yes
F32 . C30 F33 . 107.6(6) yes

loop_
_geom_bond_atom_site_label_1
_geom_bond_atom_site_label_2
_geom_bond_site_symmetry_2
_geom_bond_distance
_geom_bond_publ_flag
Zn1 N15 5_655 2.277(3) yes
Zn1 N2 5_655 2.450(3) yes
Zn1 N12 5_655 1.999(2) yes
Zn1 N2 . 2.450(3) yes
Zn1 N12 . 1.999(2) yes
Zn1 N15 . 2.277(3) yes
N2 N3 . 1.341(4) yes
N2 C10 . 1.291(4) yes
N3 C4 . 1.395(4) yes
N3 H1000 . 0.861 no
C4 C5 . 1.388(5) yes
C4 C9 . 1.393(5) yes
C5 C6 . 1.388(5) yes
C5 H51 . 0.950 no
C6 C7 . 1.387(7) yes
C6 H61 . 0.950 no
C7 C8 . 1.368(7) yes
C7 H71 . 0.950 no
C8 C9 . 1.378(6) yes
C8 H81 . 0.950 no
C9 H91 . 0.950 no
C10 C11 . 1.448(5) yes
C10 H101 . 0.950 no
C11 N12 . 1.343(4) yes
C11 C25 . 1.394(4) yes
N12 C13 . 1.338(4) yes
C13 C14 . 1.453(4) yes
C13 C23 . 1.390(4) yes
C14 N15 . 1.284(4) yes
C14 H141 . 0.950 no
N15 N16 . 1.352(3) yes
N16 C17 . 1.400(4) yes
N16 H1001 . 0.916 no
C17 C18 . 1.371(5) yes
C17 C22 . 1.402(4) yes
C18 C19 . 1.388(5) yes
C18 H181 . 0.950 no
C19 C20 . 1.376(6) yes
C19 H191 . 0.950 no
C20 C21 . 1.378(7) yes
C20 H201 . 0.950 no
C21 C22 . 1.377(6) yes
C21 H211 . 0.950 no
C22 H221 . 0.950 no
C23 C24 . 1.383(5) yes
C23 H231 . 0.950 no
C24 C25 . 1.383(5) yes
C24 H241 . 0.950 no
C25 H251 . 0.950 no
S26 O27 . 1.410(3) yes
S26 O28 . 1.439(4) yes
S26 O29 . 1.371(4) yes
S26 C30 . 1.793(6) yes
C30 F31 . 1.304(6) yes
C30 F32 . 1.318(8) yes
C30 F33 . 1.274(9) yes

loop_
_geom_hbond_atom_site_label_D
_geom_hbond_atom_site_label_H
_geom_hbond_atom_site_label_A
_geom_hbond_site_symmetry_A
_geom_hbond_angle_DHA
_geom_hbond_distance_DH
_geom_hbond_distance_HA
_geom_hbond_distance_DA
_geom_hbond_publ_flag
C10 H101 O27 . 139 0.95 2.48 3.252(5) yes
C14 H141 O29 8_554 134 0.95 2.40 3.136(5) yes
N3 H1000 O27 . 158 0.86 2.08 2.892(5) yes
